data_2227743
loop_
_publ_author_name
'Visser, Hendrik G.'
'Clegg, Jack K.'

_publ_section_title
;
 Bis(tetraphenylarsonium)
 di-\m-hydroxido-bis[(nitrilotriacetato)cobalt(III)] octahydrate
;
_journal_coeditor_code KJ2157
_journal_issue 11
_journal_name_full 'Acta Crystallographica Section E'
_journal_page_first m1401
_journal_page_last m1402
_journal_paper_doi 10.1107/S160053681003895X
_journal_volume 66
_journal_year 2010
_chemical_formula_iupac '(C24 H20 As)2 [Co2 (C6 H6 N O6)2 (O H)2], 8H2 O'
_chemical_formula_moiety '2(C24 H20 As +), C12 H14 Co2 N2 O14 2-, 8(H2 O)'
_chemical_formula_sum 'C60 H70 As2 Co2 N2 O22'
_chemical_formula_weight 1438.88
_chemical_name_systematic
;
Bis(tetraphenylarsonium) di-\m-hydroxido-bis[(nitrilotriacetato)cobalt(III)]
octahydrate
;
_space_group_IT_number 2
_symmetry_cell_setting triclinic
_symmetry_space_group_name_Hall '-P 1'
_symmetry_space_group_name_H-M 'P -1'
_atom_sites_solution_hydrogens geom
_atom_sites_solution_primary direct
_atom_sites_solution_secondary difmap
_audit_creation_method SHELXL-97
_cell_angle_alpha 113.555(5)
_cell_angle_beta 97.040(5)
_cell_angle_gamma 101.152(5)
_cell_formula_units_Z 1
_cell_length_a 7.328(5)
_cell_length_b 14.491(5)
_cell_length_c 16.564(5)
_cell_measurement_reflns_used 9875
_cell_measurement_temperature 100(2)
_cell_measurement_theta_max 28.31
_cell_measurement_theta_min 2.52
_cell_volume 1542.4(13)
_computing_cell_refinement 'SAINT-Plus (Bruker, 2004)'
_computing_data_collection 'APEX2 (Bruker, 2005)'
_computing_data_reduction 'SAINT-Plus and XPREP (Bruker, 2004)'
_computing_molecular_graphics 'DIAMOND (Brandenburg & Putz, 2005)'
_computing_publication_material 'WinGX (Farrugia, 1999)'
_computing_structure_refinement 'SIR97 (Altomare <i>et al.</i>, 1999)'
_computing_structure_solution 'SHELXL97 (Sheldrick, 2008)'
_diffrn_ambient_temperature 100(2)
_diffrn_detector_area_resol_mean 0
_diffrn_measured_fraction_theta_full 0.988
_diffrn_measured_fraction_theta_max 0.988
_diffrn_measurement_device_type
;
Bruker X8 APEXII 4K KappaCCD
;
_diffrn_measurement_method 'phi and omega scans'
_diffrn_radiation_monochromator graphite
_diffrn_radiation_source 'sealed tube'
_diffrn_radiation_type MoK\a
_diffrn_radiation_wavelength 0.71073
_diffrn_reflns_av_R_equivalents 0.0299
_diffrn_reflns_av_sigmaI/netI 0.0448
_diffrn_reflns_limit_h_max 8
_diffrn_reflns_limit_h_min -8
_diffrn_reflns_limit_k_max 17
_diffrn_reflns_limit_k_min -17
_diffrn_reflns_limit_l_max 19
_diffrn_reflns_limit_l_min -19
_diffrn_reflns_number 23209
_diffrn_reflns_theta_full 25.00
_diffrn_reflns_theta_max 25.00
_diffrn_reflns_theta_min 1.59
_diffrn_standards_decay_% 0
_diffrn_standards_interval_count 0
_diffrn_standards_interval_time 0
_diffrn_standards_number 0
_exptl_absorpt_coefficient_mu 1.682
_exptl_absorpt_correction_T_max 0.950
_exptl_absorpt_correction_T_min 0.687
_exptl_absorpt_correction_type multi-scan
_exptl_absorpt_process_details
;
(SADABS; Bruker, 2004)
;
_exptl_crystal_colour Purple
_exptl_crystal_density_diffrn 1.549
_exptl_crystal_density_method 'not measured'
_exptl_crystal_description Plate
_exptl_crystal_F_000 740
_exptl_crystal_size_max 0.44
_exptl_crystal_size_mid 0.19
_exptl_crystal_size_min 0.03
_refine_diff_density_max 0.411
_refine_diff_density_min -0.355
_refine_ls_extinction_method none
_refine_ls_goodness_of_fit_ref 0.929
_refine_ls_hydrogen_treatment mixed
_refine_ls_matrix_type full
_refine_ls_number_parameters 430
_refine_ls_number_reflns 23223
_refine_ls_number_restraints 10
_refine_ls_restrained_S_all 0.929
_refine_ls_R_factor_all 0.0348
_refine_ls_R_factor_gt 0.0296
_refine_ls_shift/su_max 0.001
_refine_ls_shift/su_mean 0.000
_refine_ls_structure_factor_coef Fsqd
_refine_ls_weighting_details 'calc w=1/[\s^2^(Fo^2^)+(0.0699P)^2^+0.5465P] where P=(Fo^2^+2Fc^2^)/3'
_refine_ls_weighting_scheme calc
_refine_ls_wR_factor_gt 0.0898
_refine_ls_wR_factor_ref 0.0982
_reflns_number_gt 20726
_reflns_number_total 23223
_reflns_threshold_expression I>2sigma(I)
_cod_depositor_comments
;

2017-05-24
Formula fixed to be consistent with Z value and also according to usual
chemical conventions.                 miguel
;
_cod_original_formula_sum 'C30 H35 As Co N O11'
_cod_original_formula_moiety 'C24 H20 As +, 0.5(C12 H14 Co2 N2 O14 2-), 4(H2 O)'
_cod_data_source_file kj2157.cif
_cod_data_source_block I
_cod_database_code 2227743
_cod_database_fobs_code 2227743

loop_
_symmetry_equiv_pos_as_xyz
'x, y, z'
'-x, -y, -z'

loop_
_atom_site_type_symbol
_atom_site_label
_atom_site_fract_x
_atom_site_fract_y
_atom_site_fract_z
_atom_site_U_iso_or_equiv
_atom_site_adp_type
_atom_site_calc_flag
_atom_site_refinement_flags
_atom_site_occupancy
_atom_site_disorder_assembly
_atom_site_disorder_group
As As 0.39743(2) 0.447716(10) 0.212481(9) 0.01293(5) Uani d . 1 . .
Co Co1 0.52032(3) 0.909913(13) 0.511641(11) 0.00933(6) Uani d . 1 . .
O O5 0.37750(13) 0.76948(7) 0.46088(6) 0.0136(2) Uani d . 1 . .
O O6 0.37392(15) 0.61846(7) 0.46771(7) 0.0226(2) Uani d . 1 . .
O O3 0.67319(13) 0.87442(7) 0.42572(6) 0.0118(2) Uani d . 1 . .
O O7 0.35509(14) 0.94527(7) 0.43838(6) 0.0103(2) Uani d D 1 . .
C C25 -0.0013(2) 0.57427(12) 0.12621(10) 0.0239(4) Uani d . 1 . .
H H25 -0.1144 0.5486 0.0827 0.029 Uiso calc R 1 . .
C C22 0.3389(2) 0.65222(11) 0.25432(9) 0.0183(3) Uani d . 1 . .
H H22 0.4537 0.6783 0.2969 0.022 Uiso calc R 1 . .
C C24 0.0660(2) 0.68072(12) 0.18135(10) 0.0249(4) Uani d . 1 . .
H H24 -0.0029 0.7261 0.1754 0.030 Uiso calc R 1 . .
N N1 0.69776(16) 0.87921(8) 0.58731(7) 0.0111(2) Uani d . 1 . .
C C44 0.6324(2) 0.27716(12) -0.04076(10) 0.0270(4) Uani d . 1 . .
H H44 0.6776 0.2413 -0.0912 0.032 Uiso calc R 1 . .
C C54 -0.0652(2) 0.19678(11) 0.24101(10) 0.0223(4) Uani d . 1 . .
H H4 -0.1589 0.1472 0.2459 0.027 Uiso calc R 1 . .
C C13 0.7874(2) 0.53345(10) 0.45190(9) 0.0159(3) Uani d . 1 . .
H H13 0.7972 0.5165 0.5005 0.019 Uiso calc R 1 . .
C C11 0.6130(2) 0.51328(10) 0.31153(9) 0.0141(3) Uani d . 1 . .
C C16 0.7629(2) 0.58563(10) 0.30779(9) 0.0171(3) Uani d . 1 . .
H H36 0.7538 0.6028 0.2593 0.021 Uiso calc R 1 . .
C C12 0.6230(2) 0.48623(10) 0.38328(9) 0.0145(3) Uani d . 1 . .
H H12 0.5222 0.4378 0.3854 0.017 Uiso calc R 1 . .
C C3 0.8420(2) 0.87705(10) 0.45975(9) 0.0114(3) Uani d . 1 . .
C C55 -0.0350(2) 0.30323(11) 0.29762(9) 0.0189(3) Uani d . 1 . .
H H5 -0.1083 0.3244 0.3403 0.023 Uiso calc R 1 . .
C C6 0.6159(2) 0.76932(10) 0.57216(9) 0.0168(3) Uani d . 1 . .
H H6B 0.5795 0.7698 0.6267 0.020 Uiso calc R 1 . .
H H6A 0.7129 0.7317 0.5603 0.020 Uiso calc R 1 . .
C C23 0.2356(2) 0.71896(12) 0.24507(10) 0.0241(4) Uani d . 1 . .
H H23 0.2805 0.7903 0.2820 0.029 Uiso calc R 1 . .
C C5 0.4429(2) 0.71259(11) 0.49372(9) 0.0150(3) Uani d . 1 . .
C C4 0.8820(2) 0.89285(11) 0.55782(9) 0.0136(3) Uani d . 1 . .
H H4B 0.9468 0.8425 0.5631 0.016 Uiso calc R 1 . .
H H4A 0.9641 0.9624 0.5962 0.016 Uiso calc R 1 . .
C C51 0.2135(2) 0.34422(10) 0.22566(9) 0.0141(3) Uani d . 1 . .
C C21 0.2698(2) 0.54575(11) 0.19945(9) 0.0155(3) Uani d . 1 . .
C C46 0.6374(2) 0.33354(11) 0.11640(10) 0.0209(3) Uani d . 1 . .
H H46 0.6868 0.3365 0.1721 0.025 Uiso calc R 1 . .
C C14 0.9360(2) 0.60521(11) 0.44813(9) 0.0169(3) Uani d . 1 . .
H H14 1.0451 0.6362 0.4945 0.020 Uiso calc R 1 . .
C C53 0.0440(2) 0.16579(11) 0.17818(10) 0.0229(4) Uani d . 1 . .
H H3 0.0234 0.0951 0.1410 0.028 Uiso calc R 1 . .
C C45 0.7061(2) 0.28103(11) 0.04135(10) 0.0258(4) Uani d . 1 . .
H H45 0.8017 0.2485 0.0465 0.031 Uiso calc R 1 . .
C C15 0.9256(2) 0.63202(10) 0.37639(9) 0.0170(3) Uani d . 1 . .
H H15 1.0266 0.6805 0.3745 0.020 Uiso calc R 1 . .
C C52 0.1852(2) 0.23883(11) 0.16938(9) 0.0190(3) Uani d . 1 . .
H H2 0.2587 0.2175 0.1269 0.023 Uiso calc R 1 . .
C C56 0.1045(2) 0.37675(11) 0.28960(9) 0.0163(3) Uani d . 1 . .
H H21 0.1252 0.4475 0.3268 0.020 Uiso calc R 1 . .
C C41 0.4944(2) 0.38168(10) 0.10790(9) 0.0165(3) Uani d . 1 . .
C C42 0.4214(2) 0.37872(12) 0.02556(10) 0.0243(4) Uani d . 1 . .
H H42 0.3265 0.4115 0.0201 0.029 Uiso calc R 1 . .
C C26 0.0983(2) 0.50630(11) 0.13542(10) 0.0195(3) Uani d . 1 . .
H H27 0.0516 0.4348 0.0993 0.023 Uiso calc R 1 . .
C C43 0.4924(3) 0.32580(12) -0.04900(10) 0.0322(4) Uani d . 1 . .
H H43 0.4448 0.3233 -0.1047 0.039 Uiso calc R 1 . .
O O1 0.38813(13) 0.94103(7) 0.60717(6) 0.0128(2) Uani d . 1 . .
O O4 0.97100(13) 0.86981(7) 0.41750(6) 0.0142(2) Uani d . 1 . .
O O2 0.45349(15) 1.00672(8) 0.75721(6) 0.0219(2) Uani d . 1 . .
C C1 0.4993(2) 0.96884(10) 0.68350(9) 0.0144(3) Uani d . 1 . .
C C2 0.7004(2) 0.95505(11) 0.68087(9) 0.0143(3) Uani d . 1 . .
H H2A 0.7902 1.0216 0.6967 0.017 Uiso calc R 1 . .
H H2B 0.7395 0.9288 0.7238 0.017 Uiso calc R 1 . .
O O8 0.68108(17) 1.03630(9) 0.91382(8) 0.0247(3) Uani d D 1 . .
O O11 0.17288(17) 0.12264(9) 0.75373(7) 0.0268(3) Uani d D 1 . .
O O9 0.33579(19) 1.08138(10) 0.99202(9) 0.0304(3) Uani d D 1 . .
O O10 0.04230(18) 0.13286(10) 0.91136(8) 0.0327(3) Uani d D 1 . .
H H9B 0.315(4) 1.0439(17) 1.0176(15) 0.079(9) Uiso d D 1 . .
H H8B 0.616(3) 1.0211(15) 0.8671(13) 0.056(5) Uiso d D 1 . .
H H8A 0.789(3) 1.0632(15) 0.9127(13) 0.056(5) Uiso d D 1 . .
H H9A 0.430(3) 1.0771(13) 0.9721(12) 0.035(4) Uiso d D 1 . .
H H10B 0.069(3) 0.1294(14) 0.8674(12) 0.047(4) Uiso d D 1 . .
H H11A 0.157(3) 0.1295(14) 0.7106(12) 0.044(4) Uiso d D 1 . .
H H11B 0.265(3) 0.0912(13) 0.7531(12) 0.044(4) Uiso d D 1 . .
H H7 0.254(3) 0.9294(13) 0.4445(11) 0.035(4) Uiso d D 1 . .
H H10C 0.126(3) 0.1179(14) 0.9378(12) 0.047(4) Uiso d D 1 . .

loop_
_atom_site_aniso_label
_atom_site_aniso_U_11
_atom_site_aniso_U_22
_atom_site_aniso_U_33
_atom_site_aniso_U_12
_atom_site_aniso_U_13
_atom_site_aniso_U_23
As 0.01200(8) 0.01345(9) 0.01245(8) 0.00238(6) 0.00164(6) 0.00552(6)
Co1 0.00692(10) 0.01049(10) 0.01102(10) 0.00240(8) 0.00233(8) 0.00496(8)
O5 0.0106(5) 0.0127(5) 0.0169(5) 0.0017(4) 0.0024(4) 0.0068(4)
O6 0.0148(6) 0.0148(5) 0.0392(6) 0.0025(5) 0.0063(5) 0.0133(5)
O3 0.0095(5) 0.0139(5) 0.0123(5) 0.0044(4) 0.0034(4) 0.0051(4)
O7 0.0070(5) 0.0105(5) 0.0128(5) 0.0014(4) 0.0021(4) 0.0049(4)
C25 0.0205(9) 0.0330(9) 0.0250(8) 0.0095(8) 0.0061(7) 0.0180(7)
C22 0.0254(9) 0.0190(8) 0.0117(7) 0.0051(7) 0.0077(7) 0.0071(6)
C24 0.0349(10) 0.0310(9) 0.0272(9) 0.0213(8) 0.0195(8) 0.0217(8)
N1 0.0099(6) 0.0112(6) 0.0125(6) 0.0030(5) 0.0024(5) 0.0055(5)
C44 0.0320(10) 0.0193(8) 0.0241(9) 0.0003(7) 0.0169(8) 0.0040(7)
C54 0.0172(8) 0.0223(8) 0.0296(9) -0.0005(7) 0.0019(7) 0.0170(7)
C13 0.0173(8) 0.0187(8) 0.0146(7) 0.0092(7) 0.0038(6) 0.0081(6)
C11 0.0154(8) 0.0130(7) 0.0114(7) 0.0048(6) 0.0026(6) 0.0025(6)
C16 0.0192(8) 0.0176(8) 0.0157(7) 0.0060(7) 0.0055(6) 0.0073(6)
C12 0.0121(7) 0.0133(7) 0.0180(7) 0.0038(6) 0.0040(6) 0.0061(6)
C3 0.0112(7) 0.0058(7) 0.0145(7) 0.0004(6) 0.0017(6) 0.0029(6)
C55 0.0159(8) 0.0254(8) 0.0187(8) 0.0059(7) 0.0042(6) 0.0126(7)
C6 0.0175(8) 0.0154(7) 0.0226(8) 0.0044(6) 0.0054(7) 0.0130(6)
C23 0.0397(11) 0.0175(8) 0.0191(8) 0.0104(8) 0.0139(8) 0.0087(7)
C5 0.0123(8) 0.0153(8) 0.0208(8) 0.0049(6) 0.0104(6) 0.0086(6)
C4 0.0095(7) 0.0154(7) 0.0174(7) 0.0045(6) 0.0034(6) 0.0079(6)
C51 0.0119(7) 0.0157(7) 0.0143(7) 0.0012(6) -0.0009(6) 0.0084(6)
C21 0.0170(8) 0.0178(7) 0.0153(7) 0.0051(6) 0.0065(6) 0.0097(6)
C46 0.0171(8) 0.0211(8) 0.0179(8) 0.0033(7) 0.0000(7) 0.0040(6)
C14 0.0126(8) 0.0173(8) 0.0159(7) 0.0052(6) 0.0007(6) 0.0025(6)
C53 0.0237(9) 0.0139(8) 0.0257(8) 0.0011(7) 0.0013(7) 0.0061(7)
C45 0.0191(9) 0.0192(8) 0.0321(9) 0.0040(7) 0.0078(7) 0.0042(7)
C15 0.0145(8) 0.0152(7) 0.0211(8) 0.0043(6) 0.0079(6) 0.0066(6)
C52 0.0184(8) 0.0189(8) 0.0190(8) 0.0069(7) 0.0052(7) 0.0064(6)
C56 0.0182(8) 0.0139(7) 0.0144(7) 0.0053(6) 0.0014(6) 0.0040(6)
C41 0.0154(8) 0.0140(7) 0.0164(7) -0.0001(6) 0.0046(6) 0.0046(6)
C42 0.0298(10) 0.0277(9) 0.0204(8) 0.0116(8) 0.0080(7) 0.0131(7)
C26 0.0191(8) 0.0184(8) 0.0212(8) 0.0043(7) 0.0049(7) 0.0091(6)
C43 0.0478(12) 0.0314(9) 0.0189(8) 0.0078(9) 0.0119(8) 0.0125(7)
O1 0.0102(5) 0.0159(5) 0.0142(5) 0.0039(4) 0.0042(4) 0.0078(4)
O4 0.0097(5) 0.0163(5) 0.0160(5) 0.0031(4) 0.0051(4) 0.0058(4)
O2 0.0205(6) 0.0339(6) 0.0144(5) 0.0131(5) 0.0085(5) 0.0096(5)
C1 0.0147(8) 0.0144(7) 0.0164(8) 0.0031(6) 0.0041(6) 0.0092(6)
C2 0.0142(8) 0.0177(7) 0.0119(7) 0.0054(6) 0.0034(6) 0.0065(6)
O8 0.0244(7) 0.0317(7) 0.0205(6) 0.0069(6) 0.0048(5) 0.0142(5)
O11 0.0276(7) 0.0400(7) 0.0196(6) 0.0191(6) 0.0096(5) 0.0141(6)
O9 0.0297(7) 0.0379(7) 0.0403(7) 0.0168(6) 0.0195(6) 0.0267(6)
O10 0.0264(7) 0.0510(8) 0.0320(7) 0.0129(6) 0.0107(6) 0.0267(7)

loop_
_atom_type_symbol
_atom_type_description
_atom_type_scat_dispersion_real
_atom_type_scat_dispersion_imag
_atom_type_scat_source
H H 0.0000 0.0000 'International Tables Vol C Tables 4.2.6.8 and 6.1.1.4'
N N 0.0061 0.0033 'International Tables Vol C Tables 4.2.6.8 and 6.1.1.4'
O O 0.0106 0.0060 'International Tables Vol C Tables 4.2.6.8 and 6.1.1.4'
Co Co 0.3494 0.9721 'International Tables Vol C Tables 4.2.6.8 and 6.1.1.4'
As As 0.0499 2.0058 'International Tables Vol C Tables 4.2.6.8 and 6.1.1.4'
C C 0.0033 0.0016 'International Tables Vol C Tables 4.2.6.8 and 6.1.1.4'

loop_
_geom_angle_atom_site_label_1
_geom_angle_atom_site_label_2
_geom_angle_atom_site_label_3
_geom_angle_site_symmetry_1
_geom_angle_site_symmetry_3
_geom_angle
_geom_angle_publ_flag
C11 As C21 . . 112.01(6) ?
C11 As C51 . . 111.91(6) ?
C21 As C51 . . 107.22(7) ?
C11 As C41 . . 105.75(7) ?
C21 As C41 . . 110.79(6) ?
C51 As C41 . . 109.18(6) ?
O5 Co1 O3 1 1 89.83(5) ?
O5 Co1 O3 . 1 89.83(5) ?
O5 Co1 O3 1 . 89.83(5) ?
O5 Co1 O3 . . 89.83(5) ?
O5 Co1 O7 1 1 93.60(5) ?
O5 Co1 O7 . 1 93.60(5) ?
O3 Co1 O7 1 1 92.04(5) ?
O3 Co1 O7 . 1 92.04(5) ?
O5 Co1 O7 1 . 93.60(5) ?
O5 Co1 O7 . . 93.60(5) ?
O3 Co1 O7 1 . 92.04(5) ?
O3 Co1 O7 . . 92.04(5) ?
O7 Co1 O7 1 . 0.00(5) ?
O5 Co1 O7 1 2_676 175.18(4) ?
O5 Co1 O7 . 2_676 175.18(4) ?
O3 Co1 O7 1 2_676 93.03(5) ?
O3 Co1 O7 . 2_676 93.03(5) ?
O7 Co1 O7 1 2_676 82.43(5) ?
O7 Co1 O7 . 2_676 82.43(5) ?
O5 Co1 O1 1 . 89.72(5) ?
O5 Co1 O1 . . 89.72(5) ?
O3 Co1 O1 1 . 172.72(4) ?
O3 Co1 O1 . . 172.72(4) ?
O7 Co1 O1 1 . 95.25(6) ?
O7 Co1 O1 . . 95.25(6) ?
O7 Co1 O1 2_676 . 87.93(4) ?
O5 Co1 N1 1 . 88.78(5) ?
O5 Co1 N1 . . 88.78(5) ?
O3 Co1 N1 1 . 87.07(6) ?
O3 Co1 N1 . . 87.07(6) ?
O7 Co1 N1 1 . 177.45(4) ?
O7 Co1 N1 . . 177.45(4) ?
O7 Co1 N1 2_676 . 95.23(5) ?
O1 Co1 N1 . . 85.65(6) ?
O5 Co1 Co1 1 2_676 134.86(4) ?
O5 Co1 Co1 . 2_676 134.86(4) ?
O3 Co1 Co1 1 2_676 93.37(3) ?
O3 Co1 Co1 . 2_676 93.37(3) ?
O7 Co1 Co1 1 2_676 41.32(3) ?
O7 Co1 Co1 . 2_676 41.32(3) ?
O7 Co1 Co1 2_676 2_676 41.11(4) ?
O1 Co1 Co1 . 2_676 92.10(3) ?
N1 Co1 Co1 . 2_676 136.33(3) ?
C5 O5 Co1 . . 115.09(9) ?
C3 O3 Co1 . . 113.20(9) ?
Co1 O7 Co1 . 2_676 97.57(5) ?
Co1 O7 H7 . . 108.2(13) ?
Co1 O7 H7 2_676 . 117.9(13) ?
C26 C25 C24 . . 120.49(15) ?
C26 C25 H25 . . 119.8 ?
C24 C25 H25 . . 119.8 ?
C23 C22 C21 . . 119.29(14) ?
C23 C22 H22 . . 120.4 ?
C21 C22 H22 . . 120.4 ?
C23 C24 C25 . . 119.74(14) ?
C23 C24 H24 . . 120.1 ?
C25 C24 H24 . . 120.1 ?
C4 N1 C6 . . 112.32(10) ?
C4 N1 C2 . . 115.56(11) ?
C6 N1 C2 . . 111.17(10) ?
C4 N1 Co1 . . 106.22(8) ?
C6 N1 Co1 . . 107.09(8) ?
C2 N1 Co1 . . 103.62(9) ?
C43 C44 C45 . . 120.61(15) ?
C43 C44 H44 . . 119.7 ?
C45 C44 H44 . . 119.7 ?
C53 C54 C55 . . 119.99(14) ?
C53 C54 H4 . . 120.0 ?
C55 C54 H4 . . 120.0 ?
C14 C13 C12 . . 120.32(13) ?
C14 C13 H13 . . 119.8 ?
C12 C13 H13 . . 119.8 ?
C12 C11 C16 . . 121.26(13) ?
C12 C11 As . . 120.89(11) ?
C16 C11 As . . 117.79(10) ?
C15 C16 C11 . . 119.81(13) ?
C15 C16 H36 . . 120.1 ?
C11 C16 H36 . . 120.1 ?
C13 C12 C11 . . 118.38(13) ?
C13 C12 H12 . . 120.8 ?
C11 C12 H12 . . 120.8 ?
O4 C3 O3 1 . 122.95(13) ?
O4 C3 O3 . . 122.95(13) ?
O4 C3 O3 1 1 122.95(13) ?
O4 C3 O3 . 1 122.95(13) ?
O4 C3 C4 1 . 120.09(12) ?
O4 C3 C4 . . 120.09(12) ?
O3 C3 C4 . . 116.94(12) ?
O3 C3 C4 1 . 116.94(12) ?
C56 C55 C54 . . 119.66(15) ?
C56 C55 H5 . . 120.2 ?
C54 C55 H5 . . 120.2 ?
N1 C6 C5 . . 112.41(11) ?
N1 C6 H6B . . 109.1 ?
C5 C6 H6B . . 109.1 ?
N1 C6 H6A . . 109.1 ?
C5 C6 H6A . . 109.1 ?
H6B C6 H6A . . 107.9 ?
C24 C23 C22 . . 120.60(14) ?
C24 C23 H23 . . 119.7 ?
C22 C23 H23 . . 119.7 ?
O6 C5 O5 1 . 125.03(13) ?
O6 C5 O5 . . 125.03(13) ?
O6 C5 O5 1 1 125.03(13) ?
O6 C5 O5 . 1 125.03(13) ?
O6 C5 C6 1 . 119.13(12) ?
O6 C5 C6 . . 119.13(12) ?
O5 C5 C6 . . 115.82(12) ?
O5 C5 C6 1 . 115.82(12) ?
N1 C4 C3 . . 109.35(11) ?
N1 C4 H4B . . 109.8 ?
C3 C4 H4B . . 109.8 ?
N1 C4 H4A . . 109.8 ?
C3 C4 H4A . . 109.8 ?
H4B C4 H4A . . 108.3 ?
C56 C51 C52 . . 121.13(13) ?
C56 C51 As . . 118.76(10) ?
C52 C51 As . . 120.06(11) ?
C22 C21 C26 . . 120.58(14) ?
C22 C21 As . . 121.78(11) ?
C26 C21 As . . 117.57(11) ?
C41 C46 C45 . . 119.64(14) ?
C41 C46 H46 . . 120.2 ?
C45 C46 H46 . . 120.2 ?
C13 C14 C15 . . 121.14(13) ?
C13 C14 H14 . . 119.4 ?
C15 C14 H14 . . 119.4 ?
C54 C53 C52 . . 121.04(14) ?
C54 C53 H3 . . 119.5 ?
C52 C53 H3 . . 119.5 ?
C44 C45 C46 . . 119.77(16) ?
C44 C45 H45 . . 120.1 ?
C46 C45 H45 . . 120.1 ?
C16 C15 C14 . . 119.09(14) ?
C16 C15 H15 . . 120.5 ?
C14 C15 H15 . . 120.5 ?
C53 C52 C51 . . 118.51(15) ?
C53 C52 H2 . . 120.7 ?
C51 C52 H2 . . 120.7 ?
C55 C56 C51 . . 119.68(13) ?
C55 C56 H21 . . 120.2 ?
C51 C56 H21 . . 120.2 ?
C46 C41 C42 . . 120.64(14) ?
C46 C41 As . . 117.79(11) ?
C42 C41 As . . 121.54(12) ?
C41 C42 C43 . . 118.91(16) ?
C41 C42 H42 . . 120.5 ?
C43 C42 H42 . . 120.5 ?
C25 C26 C21 . . 119.29(14) ?
C25 C26 H27 . . 120.4 ?
C21 C26 H27 . . 120.4 ?
C44 C43 C42 . . 120.42(15) ?
C44 C43 H43 . . 119.8 ?
C42 C43 H43 . . 119.8 ?
C1 O1 Co1 . . 111.85(10) ?
O2 C1 O1 1 . 123.92(14) ?
O2 C1 O1 . . 123.92(14) ?
O2 C1 C2 1 . 119.79(12) ?
O2 C1 C2 . . 119.79(12) ?
O1 C1 C2 . . 116.28(12) ?
N1 C2 C1 . . 108.05(11) ?
N1 C2 H2A . . 110.1 ?
C1 C2 H2A . . 110.1 ?
N1 C2 H2B . . 110.1 ?
C1 C2 H2B . . 110.1 ?
H2A C2 H2B . . 108.4 ?
H8B O8 H8A . . 107(2) ?
H11A O11 H11B . . 108(2) ?
H9B O9 H9A . . 112(2) ?
H10B O10 H10C . . 107(2) ?

loop_
_geom_bond_atom_site_label_1
_geom_bond_atom_site_label_2
_geom_bond_site_symmetry_2
_geom_bond_distance
_geom_bond_publ_flag
As C11 . 1.9049(15) ?
As C21 . 1.9102(15) ?
As C51 . 1.9145(15) ?
As C41 . 1.9134(15) ?
Co1 O5 1 1.8806(11) ?
Co1 O1 . 1.9027(11) y
Co1 O3 . 1.8903(11) y
Co1 O5 . 1.8806(11) y
Co1 O3 1 1.8903(11) ?
Co1 O7 1 1.8915(11) ?
Co1 O7 . 1.8915(11) y
Co1 O7 2_676 1.8994(11) y
Co1 N1 . 1.9312(13) y
Co1 Co1 2_676 2.8516(10) ?
O5 C5 . 1.2855(17) ?
O6 C5 . 1.2295(16) ?
O3 C3 . 1.2816(18) ?
O7 Co1 2_676 1.8994(11) ?
O7 H7 . 0.765(18) ?
C25 C26 . 1.377(2) ?
C25 C24 . 1.388(2) ?
C25 H25 . 0.9300 ?
C22 C23 . 1.381(2) ?
C22 C21 . 1.388(2) ?
C22 H22 . 0.9300 ?
C24 C23 . 1.382(2) ?
C24 H24 . 0.9300 ?
N1 C4 . 1.4956(19) ?
N1 C6 . 1.4943(17) ?
N1 C2 . 1.4941(17) ?
C44 C43 . 1.375(3) ?
C44 C45 . 1.375(2) ?
C44 H44 . 0.9300 ?
C54 C53 . 1.376(2) ?
C54 C55 . 1.403(2) ?
C54 H4 . 0.9300 ?
C13 C14 . 1.379(2) ?
C13 C12 . 1.391(2) ?
C13 H13 . 0.9300 ?
C11 C12 . 1.3906(19) ?
C11 C16 . 1.390(2) ?
C16 C15 . 1.383(2) ?
C16 H36 . 0.9300 ?
C12 H12 . 0.9300 ?
C3 O4 1 1.2396(18) ?
C3 O4 . 1.2396(18) ?
C3 O3 1 1.2816(18) ?
C3 C4 . 1.5288(19) ?
C55 C56 . 1.387(2) ?
C55 H5 . 0.9300 ?
C6 C5 . 1.520(2) ?
C6 H6B . 0.9700 ?
C6 H6A . 0.9700 ?
C23 H23 . 0.9300 ?
C5 O6 1 1.2295(16) ?
C5 O5 1 1.2855(17) ?
C4 H4B . 0.9700 ?
C4 H4A . 0.9700 ?
C51 C56 . 1.391(2) ?
C51 C52 . 1.3916(19) ?
C21 C26 . 1.394(2) ?
C46 C41 . 1.389(2) ?
C46 C45 . 1.387(2) ?
C46 H46 . 0.9300 ?
C14 C15 . 1.3881(19) ?
C14 H14 . 0.9300 ?
C53 C52 . 1.396(2) ?
C53 H3 . 0.9300 ?
C45 H45 . 0.9300 ?
C15 H15 . 0.9300 ?
C52 H2 . 0.9300 ?
C56 H21 . 0.9300 ?
C41 C42 . 1.383(2) ?
C42 C43 . 1.392(2) ?
C42 H42 . 0.9300 ?
C26 H27 . 0.9300 ?
C43 H43 . 0.9300 ?
O1 C1 . 1.2799(16) ?
O2 C1 . 1.2415(17) ?
C1 O2 1 1.2415(17) ?
C1 C2 . 1.528(2) ?
C2 H2A . 0.9700 ?
C2 H2B . 0.9700 ?
O8 H8B . 0.780(19) ?
O8 H8A . 0.82(2) ?
O11 H11A . 0.758(17) ?
O11 H11B . 0.886(19) ?
O9 H9B . 0.82(2) ?
O9 H9A . 0.800(19) ?
O10 H10B . 0.762(18) ?
O10 H10C . 0.822(18) ?

loop_
_geom_hbond_atom_site_label_D
_geom_hbond_atom_site_label_H
_geom_hbond_atom_site_label_A
_geom_hbond_site_symmetry_A
_geom_hbond_distance_DH
_geom_hbond_distance_HA
_geom_hbond_distance_DA
_geom_hbond_angle_DHA
_geom_hbond_publ_flag
C4 H4A O4 2_776 0.97 2.49 3.239(2) 133.6 y
C13 H13 O6 2_666 0.93 2.39 3.1207(19) 135.4 y
C14 H14 O6 1_655 0.93 2.55 3.146(3) 122.6 y
C15 H15 O5 1_655 0.93 2.58 3.313(3) 135.9 y
C23 H23 O7 1 0.93 2.56 3.4034(19) 150.2 y
C52 H2 O9 1_544 0.93 2.53 3.386(2) 152.6 y
O7 H7 O4 1_455 0.765(18) 2.003(18) 2.740(2) 161.7(18) y
O8 H8A O10 1_665 0.82(2) 1.94(2) 2.758(2) 178(2) y
O8 H8B O2 1 0.780(19) 1.960(19) 2.7329(17) 171(2) y
O9 H9A O8 1 0.800(19) 2.254(19) 3.045(2) 170.0(17) y
O9 H9B O8 2_677 0.82(2) 1.92(2) 2.7290(19) 169(3) y
O10 H10B O11 1 0.762(18) 2.090(18) 2.8483(18) 174(2) y
O10 H10C O9 1_545 0.822(18) 1.952(19) 2.771(2) 175(2) y
O11 H11A O4 2_666 0.758(17) 2.218(17) 2.9542(16) 164(2) y
O11 H11B O2 1_545 0.886(19) 2.024(19) 2.905(2) 172.1(17) y

loop_
_geom_torsion_atom_site_label_1
_geom_torsion_atom_site_label_2
_geom_torsion_atom_site_label_3
_geom_torsion_atom_site_label_4
_geom_torsion_site_symmetry_1
_geom_torsion_site_symmetry_2
_geom_torsion_site_symmetry_3
_geom_torsion_site_symmetry_4
_geom_torsion
_geom_torsion_publ_flag
O3 Co1 O5 C5 1 . . . 88.39(10) ?
O3 Co1 O5 C5 . . . . 88.39(10) ?
O7 Co1 O5 C5 1 . . . -179.58(10) ?
O7 Co1 O5 C5 . . . . -179.58(10) ?
O1 Co1 O5 C5 . . . . -84.34(10) ?
N1 Co1 O5 C5 . . . . 1.32(10) ?
Co1 Co1 O5 C5 2_676 . . . -177.02(8) ?
O5 Co1 O3 C3 1 . . . -107.97(9) ?
O5 Co1 O3 C3 . . . . -107.97(9) ?
O7 Co1 O3 C3 1 . . . 158.44(9) ?
O7 Co1 O3 C3 . . . . 158.44(9) ?
O7 Co1 O3 C3 2_676 . . . 75.91(9) ?
N1 Co1 O3 C3 . . . . -19.18(9) ?
Co1 Co1 O3 C3 2_676 . . . 117.09(8) ?
O5 Co1 O7 Co1 1 . . 2_676 177.26(4) ?
O5 Co1 O7 Co1 . . . 2_676 177.26(4) ?
O3 Co1 O7 Co1 1 . . 2_676 -92.78(5) ?
O3 Co1 O7 Co1 . . . 2_676 -92.78(5) ?
O1 Co1 O7 Co1 . . . 2_676 87.20(5) ?
O5 Co1 N1 C4 1 . . . 114.14(8) ?
O5 Co1 N1 C4 . . . . 114.14(8) ?
O3 Co1 N1 C4 1 . . . 24.25(8) ?
O3 Co1 N1 C4 . . . . 24.25(8) ?
O7 Co1 N1 C4 2_676 . . . -68.53(8) ?
O1 Co1 N1 C4 . . . . -156.04(8) ?
Co1 Co1 N1 C4 2_676 . . . -67.56(9) ?
O5 Co1 N1 C6 1 . . . -6.07(8) ?
O5 Co1 N1 C6 . . . . -6.07(8) ?
O3 Co1 N1 C6 1 . . . -95.97(9) ?
O3 Co1 N1 C6 . . . . -95.97(9) ?
O7 Co1 N1 C6 2_676 . . . 171.26(8) ?
O1 Co1 N1 C6 . . . . 83.74(9) ?
Co1 Co1 N1 C6 2_676 . . . 172.23(7) ?
O5 Co1 N1 C2 1 . . . -123.66(9) ?
O5 Co1 N1 C2 . . . . -123.66(9) ?
O3 Co1 N1 C2 1 . . . 146.44(8) ?
O3 Co1 N1 C2 . . . . 146.44(8) ?
O7 Co1 N1 C2 2_676 . . . 53.67(9) ?
O1 Co1 N1 C2 . . . . -33.85(8) ?
Co1 Co1 N1 C2 2_676 . . . 54.64(10) ?
C21 As C11 C12 . . . . 119.23(12) ?
C51 As C11 C12 . . . . -1.21(14) ?
C41 As C11 C12 . . . . -119.99(12) ?
C21 As C11 C16 . . . . -63.40(13) ?
C51 As C11 C16 . . . . 176.16(11) ?
C41 As C11 C16 . . . . 57.38(13) ?
As C11 C16 C15 . . . . -177.37(11) ?
As C11 C12 C13 . . . . 177.29(10) ?
Co1 O3 C3 O4 . . . 1 -170.26(10) ?
Co1 O3 C3 O4 . . . . -170.26(10) ?
Co1 O3 C3 C4 . . . . 8.08(14) ?
C53 C54 C55 C56 . . . . 0.3(2) ?
C4 N1 C6 C5 . . . . -106.93(13) ?
C2 N1 C6 C5 . . . . 121.84(13) ?
Co1 N1 C6 C5 . . . . 9.30(13) ?
C25 C24 C23 C22 . . . . 0.1(2) ?
C21 C22 C23 C24 . . . . -0.6(2) ?
Co1 O5 C5 O6 . . . 1 -177.51(11) ?
Co1 O5 C5 O6 . . . . -177.51(11) ?
Co1 O5 C5 C6 . . . . 4.07(15) ?
N1 C6 C5 O6 . . . 1 172.29(12) ?
N1 C6 C5 O6 . . . . 172.29(12) ?
N1 C6 C5 O5 . . . . -9.19(18) ?
N1 C6 C5 O5 . . . 1 -9.19(18) ?
C6 N1 C4 C3 . . . . 91.91(12) ?
C2 N1 C4 C3 . . . . -139.11(11) ?
Co1 N1 C4 C3 . . . . -24.85(12) ?
O4 C3 C4 N1 1 . . . -169.55(11) ?
O4 C3 C4 N1 . . . . -169.55(11) ?
O3 C3 C4 N1 . . . . 12.06(16) ?
O3 C3 C4 N1 1 . . . 12.06(16) ?
C11 As C51 C56 . . . . 72.54(12) ?
C21 As C51 C56 . . . . -50.66(12) ?
C41 As C51 C56 . . . . -170.74(11) ?
C11 As C51 C52 . . . . -110.07(12) ?
C21 As C51 C52 . . . . 126.73(11) ?
C41 As C51 C52 . . . . 6.65(13) ?
C23 C22 C21 C26 . . . . 0.2(2) ?
C23 C22 C21 As . . . . -176.62(11) ?
C11 As C21 C22 . . . . 3.51(14) ?
C51 As C21 C22 . . . . 126.65(12) ?
C41 As C21 C22 . . . . -114.30(12) ?
C11 As C21 C26 . . . . -173.39(11) ?
C51 As C21 C26 . . . . -50.25(13) ?
C41 As C21 C26 . . . . 68.80(13) ?
C55 C54 C53 C52 . . . . -0.2(2) ?
C43 C44 C45 C46 . . . . 0.7(2) ?
C41 C46 C45 C44 . . . . 0.1(2) ?
C56 C51 C52 C53 . . . . 0.2(2) ?
As C51 C52 C53 . . . . -177.17(11) ?
C54 C55 C56 C51 . . . . -0.1(2) ?
C52 C51 C56 C55 . . . . -0.1(2) ?
As C51 C56 C55 . . . . 177.30(10) ?
C45 C46 C41 C42 . . . . -0.7(2) ?
C45 C46 C41 As . . . . 177.33(11) ?
C11 As C41 C46 . . . . 39.24(12) ?
C21 As C41 C46 . . . . 160.81(11) ?
C51 As C41 C46 . . . . -81.33(12) ?
C11 As C41 C42 . . . . -142.74(12) ?
C21 As C41 C42 . . . . -21.17(13) ?
C51 As C41 C42 . . . . 96.69(13) ?
C46 C41 C42 C43 . . . . 0.6(2) ?
As C41 C42 C43 . . . . -177.37(12) ?
C24 C25 C26 C21 . . . . -1.4(2) ?
C22 C21 C26 C25 . . . . 0.8(2) ?
As C21 C26 C25 . . . . 177.78(11) ?
C45 C44 C43 C42 . . . . -0.8(2) ?
C41 C42 C43 C44 . . . . 0.1(2) ?
O5 Co1 O1 C1 1 . . . 114.55(9) ?
O5 Co1 O1 C1 . . . . 114.55(9) ?
O7 Co1 O1 C1 1 . . . -151.86(9) ?
O7 Co1 O1 C1 . . . . -151.86(9) ?
O7 Co1 O1 C1 2_676 . . . -69.66(9) ?
N1 Co1 O1 C1 . . . . 25.75(9) ?
Co1 Co1 O1 C1 2_676 . . . -110.57(8) ?
Co1 O1 C1 O2 . . . 1 169.64(11) ?
Co1 O1 C1 O2 . . . . 169.64(11) ?
Co1 O1 C1 C2 . . . . -9.27(14) ?
C4 N1 C2 C1 . . . . 151.43(11) ?
C6 N1 C2 C1 . . . . -79.03(13) ?
Co1 N1 C2 C1 . . . . 35.68(12) ?
O2 C1 C2 N1 1 . . . 162.19(12) ?
O2 C1 C2 N1 . . . . 162.19(12) ?
O1 C1 C2 N1 . . . . -18.86(16) ?
